data_2209733
loop_
_publ_author_name
'Chen, Hua-Long'
'Zeng, Xi-Rui'
'Li, Duo-Fu'
'Kuang, Han-Mao'
'Luo, Qiu-Yan'

_publ_section_title
;
 Bis(di-2-pyridylamine)copper(I) perchlorate benzene solvate
;
_journal_coeditor_code AT2057
_journal_issue 8
_journal_name_full 'Acta Crystallographica Section E'
_journal_page_first m1914
_journal_page_last m1915
_journal_paper_doi 10.1107/S160053680602784X
_journal_volume 62
_journal_year 2006
_chemical_formula_iupac '[Cu (C10 H9 N3)2], Cl O4 -, C6 H6'
_chemical_formula_moiety 'C26 H24 Cu N6 +, Cl O4 -, C6 H6'
_chemical_formula_sum 'C26 H24 Cl Cu N6 O4'
_chemical_formula_weight 583.50
_chemical_name_systematic
;
Bis(di-2-pyridylamine)copper(I) perchlorate benzene solvate
;
_space_group_IT_number 15
_symmetry_cell_setting monoclinic
_symmetry_space_group_name_Hall '-C 2yc'
_symmetry_space_group_name_H-M 'C 1 2/c 1'
_atom_sites_solution_hydrogens geom
_atom_sites_solution_primary direct
_atom_sites_solution_secondary difmap
_cell_angle_alpha 90.00
_cell_angle_beta 112.5780(10)
_cell_angle_gamma 90.00
_cell_formula_units_Z 8
_cell_length_a 14.2353(9)
_cell_length_b 22.1952(14)
_cell_length_c 18.3608(15)
_cell_measurement_temperature 273(2)
_cell_measurement_theta_max 28.34
_cell_measurement_theta_min 2.19
_cell_volume 5356.6(6)
_computing_cell_refinement APEX2
_computing_data_collection 'APEX2 (Bruker, 2004)'
_computing_data_reduction APEX2
_computing_molecular_graphics APEX2
_computing_publication_material APEX2
_computing_structure_refinement 'SHELXL97 (Sheldrick, 1997)'
_computing_structure_solution 'SHELXS97 (Sheldrick, 1997)'
_diffrn_ambient_temperature 273(2)
_diffrn_measured_fraction_theta_full 0.995
_diffrn_measured_fraction_theta_max 0.995
_diffrn_measurement_device_type 'Bruker APEX-II area-detector'
_diffrn_measurement_method '\f and \w'
_diffrn_radiation_monochromator graphite
_diffrn_radiation_source 'fine-focus sealed tube'
_diffrn_radiation_type MoK\a
_diffrn_radiation_wavelength 0.71073
_diffrn_reflns_av_R_equivalents 0.0878
_diffrn_reflns_av_sigmaI/netI 0.1101
_diffrn_reflns_limit_h_max 18
_diffrn_reflns_limit_h_min -18
_diffrn_reflns_limit_k_max 29
_diffrn_reflns_limit_k_min -29
_diffrn_reflns_limit_l_max 24
_diffrn_reflns_limit_l_min -24
_diffrn_reflns_number 32478
_diffrn_reflns_theta_full 28.27
_diffrn_reflns_theta_max 28.27
_diffrn_reflns_theta_min 1.80
_diffrn_standards_decay_% 0
_diffrn_standards_interval_count 0
_diffrn_standards_interval_time 0
_diffrn_standards_number 0
_exptl_absorpt_coefficient_mu 0.959
_exptl_absorpt_correction_T_max 0.9581
_exptl_absorpt_correction_T_min 0.8240
_exptl_absorpt_correction_type multi-scan
_exptl_absorpt_process_details '(SADABS; Bruker, 2004)'
_exptl_crystal_colour green
_exptl_crystal_density_diffrn 1.447
_exptl_crystal_density_method 'not measured'
_exptl_crystal_description needle
_exptl_crystal_F_000 2400
_exptl_crystal_size_max 0.21
_exptl_crystal_size_mid 0.08
_exptl_crystal_size_min 0.05
_refine_diff_density_max 0.386
_refine_diff_density_min -0.280
_refine_ls_extinction_method none
_refine_ls_goodness_of_fit_ref 1.036
_refine_ls_hydrogen_treatment constr
_refine_ls_matrix_type full
_refine_ls_number_parameters 331
_refine_ls_number_reflns 6623
_refine_ls_number_restraints 0
_refine_ls_restrained_S_all 1.036
_refine_ls_R_factor_all 0.1745
_refine_ls_R_factor_gt 0.0500
_refine_ls_shift/su_max 0.001
_refine_ls_shift/su_mean 0.000
_refine_ls_structure_factor_coef Fsqd
_refine_ls_weighting_details 'calc w=1/[\s^2^(Fo^2^)+(0.035P)^2^+1.0071P] where P=(Fo^2^+2Fc^2^)/3'
_refine_ls_weighting_scheme calc
_refine_ls_wR_factor_gt 0.1076
_refine_ls_wR_factor_ref 0.1216
_reflns_number_gt 3296
_reflns_number_total 6623
_reflns_threshold_expression I>2\s(I)
_cod_data_source_file at2057.cif
_cod_data_source_block I
_cod_original_sg_symbol_H-M 'C 2/c'
_cod_database_code 2209733
_cod_database_fobs_code 2209733

loop_
_symmetry_equiv_pos_as_xyz
'x, y, z'
'-x, y, -z+1/2'
'x+1/2, y+1/2, z'
'-x+1/2, y+1/2, -z+1/2'
'-x, -y, -z'
'x, -y, z-1/2'
'-x+1/2, -y+1/2, -z'
'x+1/2, -y+1/2, z-1/2'

loop_
_atom_site_type_symbol
_atom_site_label
_atom_site_fract_x
_atom_site_fract_y
_atom_site_fract_z
_atom_site_U_iso_or_equiv
_atom_site_adp_type
_atom_site_calc_flag
_atom_site_refinement_flags
_atom_site_occupancy
C C21 0.8356(4) 0.66968(19) 0.4977(3) 0.143(2) Uani d G 1
H H21 0.7772 0.6685 0.4518 0.171 Uiso calc R 1
C C22 0.9284(6) 0.65182(15) 0.4961(2) 0.128(2) Uani d G 1
H H22 0.9320 0.6387 0.4492 0.153 Uiso calc R 1
C C23 1.0158(4) 0.65366(16) 0.5647(4) 0.127(2) Uani d G 1
H H23 1.0779 0.6417 0.5636 0.152 Uiso calc R 1
C C24 1.0104(3) 0.67335(18) 0.6348(3) 0.1247(18) Uani d G 1
H H24 1.0689 0.6746 0.6807 0.150 Uiso calc R 1
C C25 0.9176(5) 0.69121(15) 0.6364(2) 0.1183(18) Uani d G 1
H H25 0.9140 0.7044 0.6833 0.142 Uiso calc R 1
C C26 0.8302(3) 0.68937(18) 0.5678(4) 0.1245(19) Uani d G 1
H H26 0.7682 0.7013 0.5689 0.149 Uiso calc R 1
Cl Cl1 0.73522(8) 0.78163(5) 0.76685(6) 0.0699(3) Uani d . 1
Cu Cu1 0.70812(4) 0.54035(2) 0.91408(3) 0.0765(2) Uani d . 1
N N6 0.7157(2) 0.53113(15) 0.80728(16) 0.0653(8) Uani d . 1
N N4 0.6282(2) 0.46387(14) 0.90146(19) 0.0710(9) Uani d . 1
N N1 0.8258(2) 0.55369(14) 1.01541(16) 0.0600(8) Uani d . 1
N N2 0.7640(2) 0.64682(13) 1.04243(17) 0.0699(9) Uani d . 1
H H2 0.7789 0.6750 1.0771 0.084 Uiso calc R 1
N N3 0.6369(3) 0.61669(14) 0.92259(19) 0.0718(9) Uani d . 1
N N5 0.6736(3) 0.42833(14) 0.79915(19) 0.0822(10) Uani d . 1
H H5 0.6865 0.3953 0.7802 0.099 Uiso calc R 1
O O1 0.7120(3) 0.75688(17) 0.8288(2) 0.1517(15) Uani d . 1
O O2 0.7492(3) 0.73481(18) 0.7246(2) 0.1658(16) Uani d . 1
C C6 0.6725(3) 0.65669(16) 0.9798(2) 0.0585(10) Uani d . 1
C C5 0.8365(3) 0.60205(18) 1.0618(2) 0.0591(10) Uani d . 1
C C4 0.9232(3) 0.61012(19) 1.1312(2) 0.0742(11) Uani d . 1
H H4 0.9301 0.6445 1.1619 0.089 Uiso calc R 1
C C16 0.7019(3) 0.47873(19) 0.7699(2) 0.0645(10) Uani d . 1
C C15 0.6287(3) 0.41954(18) 0.8526(2) 0.0646(10) Uani d . 1
C C7 0.6214(3) 0.70970(17) 0.9806(2) 0.0720(11) Uani d . 1
H H7 0.6482 0.7366 1.0223 0.086 Uiso calc R 1
C C17 0.7186(3) 0.4721(2) 0.6998(3) 0.0865(13) Uani d . 1
H H17 0.7107 0.4348 0.6751 0.104 Uiso calc R 1
C C1 0.9007(3) 0.51191(18) 1.0403(2) 0.0743(11) Uani d . 1
H H1 0.8939 0.4777 1.0094 0.089 Uiso calc R 1
C C8 0.5316(4) 0.7222(2) 0.9198(3) 0.1018(15) Uani d . 1
H H8 0.4962 0.7575 0.9195 0.122 Uiso calc R 1
C C19 0.7570(4) 0.5759(2) 0.7053(3) 0.1043(15) Uani d . 1
H H19 0.7748 0.6100 0.6841 0.125 Uiso calc R 1
C C3 0.9972(3) 0.5672(2) 1.1533(3) 0.0915(14) Uani d . 1
H H3 1.0553 0.5722 1.1989 0.110 Uiso calc R 1
C C20 0.7407(3) 0.5788(2) 0.7733(3) 0.0880(13) Uani d . 1
H H20 0.7472 0.6161 0.7979 0.106 Uiso calc R 1
C C11 0.5821(4) 0.4522(2) 0.9519(3) 0.1014(15) Uani d . 1
H H11 0.5799 0.4828 0.9858 0.122 Uiso calc R 1
C C14 0.5863(3) 0.36299(19) 0.8537(3) 0.0820(12) Uani d . 1
H H14 0.5889 0.3329 0.8193 0.098 Uiso calc R 1
C C10 0.5479(4) 0.6300(2) 0.8636(3) 0.1064(16) Uani d . 1
H H10 0.5213 0.6021 0.8231 0.128 Uiso calc R 1
C C2 0.9857(3) 0.5168(2) 1.1080(3) 0.0926(14) Uani d . 1
H H2A 1.0346 0.4866 1.1229 0.111 Uiso calc R 1
C C12 0.5386(4) 0.3983(3) 0.9560(3) 0.1123(17) Uani d . 1
H H12 0.5077 0.3923 0.9918 0.135 Uiso calc R 1
C C13 0.5415(4) 0.3526(2) 0.9055(3) 0.1029(15) Uani d . 1
H H13 0.5129 0.3152 0.9071 0.124 Uiso calc R 1
C C9 0.4944(4) 0.6811(3) 0.8590(3) 0.1183(18) Uani d . 1
H H9 0.4342 0.6884 0.8160 0.142 Uiso calc R 1
C C18 0.7464(4) 0.5208(3) 0.6689(3) 0.1016(15) Uani d . 1
H H18 0.7584 0.5170 0.6228 0.122 Uiso calc R 1
O O3 0.8213(2) 0.81863(15) 0.7987(2) 0.1434(14) Uani d . 1
O O4 0.6532(3) 0.81604(17) 0.7195(2) 0.1673(16) Uani d . 1

loop_
_atom_site_aniso_label
_atom_site_aniso_U_11
_atom_site_aniso_U_22
_atom_site_aniso_U_33
_atom_site_aniso_U_12
_atom_site_aniso_U_13
_atom_site_aniso_U_23
C21 0.134(6) 0.147(6) 0.113(6) -0.051(5) 0.011(4) -0.006(4)
C22 0.209(7) 0.094(4) 0.092(5) -0.022(5) 0.071(5) -0.010(3)
C23 0.150(6) 0.118(4) 0.151(5) 0.040(4) 0.100(5) 0.029(4)
C24 0.117(5) 0.141(5) 0.102(5) 0.010(4) 0.027(3) 0.000(4)
C25 0.158(5) 0.117(4) 0.088(4) 0.027(4) 0.056(5) 0.012(3)
C26 0.095(5) 0.135(5) 0.154(5) 0.013(4) 0.060(5) 0.042(5)
Cl1 0.0773(8) 0.0614(7) 0.0667(7) -0.0069(6) 0.0229(6) -0.0061(6)
Cu1 0.0911(4) 0.0667(3) 0.0672(3) -0.0017(3) 0.0256(3) -0.0172(3)
N6 0.074(2) 0.057(2) 0.060(2) -0.0060(17) 0.0196(17) -0.0086(18)
N4 0.076(2) 0.071(2) 0.070(2) -0.0064(18) 0.0333(19) -0.0166(19)
N1 0.066(2) 0.059(2) 0.060(2) 0.0037(18) 0.0297(17) -0.0038(17)
N2 0.078(2) 0.061(2) 0.062(2) 0.0066(19) 0.0169(19) -0.0154(17)
N3 0.080(2) 0.062(2) 0.059(2) 0.0093(19) 0.0116(19) -0.0065(18)
N5 0.123(3) 0.054(2) 0.082(2) -0.001(2) 0.054(2) -0.0144(19)
O1 0.207(4) 0.157(3) 0.118(3) -0.061(3) 0.093(3) -0.009(2)
O2 0.165(4) 0.155(3) 0.201(4) -0.008(3) 0.097(3) -0.091(3)
C6 0.069(3) 0.048(2) 0.060(3) -0.003(2) 0.027(2) 0.002(2)
C5 0.066(3) 0.066(3) 0.048(2) -0.002(2) 0.025(2) 0.001(2)
C4 0.080(3) 0.090(3) 0.054(3) 0.000(3) 0.027(2) -0.008(2)
C16 0.071(3) 0.063(3) 0.058(3) 0.005(2) 0.025(2) -0.002(2)
C15 0.061(3) 0.058(3) 0.065(3) -0.004(2) 0.013(2) -0.003(2)
C7 0.085(3) 0.052(3) 0.079(3) 0.003(2) 0.031(3) -0.001(2)
C17 0.117(4) 0.072(3) 0.078(3) 0.011(3) 0.046(3) -0.007(3)
C1 0.081(3) 0.072(3) 0.076(3) 0.013(3) 0.037(3) -0.007(2)
C8 0.110(4) 0.073(3) 0.118(4) 0.034(3) 0.039(4) 0.013(3)
C19 0.135(4) 0.101(4) 0.093(4) -0.015(3) 0.062(3) 0.013(3)
C3 0.076(3) 0.124(4) 0.066(3) 0.015(3) 0.017(3) -0.007(3)
C20 0.107(4) 0.070(3) 0.086(3) -0.016(3) 0.036(3) -0.001(3)
C11 0.101(4) 0.108(4) 0.117(4) -0.022(3) 0.066(3) -0.028(3)
C14 0.088(3) 0.066(3) 0.079(3) -0.010(3) 0.017(3) -0.010(2)
C10 0.113(4) 0.095(4) 0.078(3) 0.022(3) 0.000(3) -0.022(3)
C2 0.081(3) 0.110(4) 0.077(3) 0.032(3) 0.020(3) 0.000(3)
C12 0.098(4) 0.132(5) 0.125(4) -0.029(4) 0.062(3) -0.003(4)
C13 0.089(4) 0.094(4) 0.119(4) -0.025(3) 0.032(3) -0.007(4)
C9 0.107(4) 0.109(4) 0.108(4) 0.040(4) 0.006(3) -0.006(4)
C18 0.123(4) 0.116(4) 0.078(3) 0.008(3) 0.052(3) -0.006(3)
O3 0.122(3) 0.120(3) 0.136(3) -0.061(2) -0.009(2) 0.034(2)
O4 0.127(3) 0.136(3) 0.175(4) 0.035(3) -0.013(3) 0.021(3)

loop_
_atom_type_symbol
_atom_type_description
_atom_type_scat_dispersion_real
_atom_type_scat_dispersion_imag
_atom_type_scat_source
C C 0.0033 0.0016 'International Tables Vol C Tables 4.2.6.8 and 6.1.1.4'
H H 0.0000 0.0000 'International Tables Vol C Tables 4.2.6.8 and 6.1.1.4'
N N 0.0061 0.0033 'International Tables Vol C Tables 4.2.6.8 and 6.1.1.4'
O O 0.0106 0.0060 'International Tables Vol C Tables 4.2.6.8 and 6.1.1.4'
Cl Cl 0.1484 0.1585 'International Tables Vol C Tables 4.2.6.8 and 6.1.1.4'
Cu Cu 0.3201 1.2651 'International Tables Vol C Tables 4.2.6.8 and 6.1.1.4'

loop_
_geom_angle_atom_site_label_1
_geom_angle_atom_site_label_2
_geom_angle_atom_site_label_3
_geom_angle
_geom_angle_publ_flag
C22 C21 C26 120.0 ?
C22 C21 H21 120.0 ?
C26 C21 H21 120.0 ?
C23 C22 C21 120.0 ?
C23 C22 H22 120.0 ?
C21 C22 H22 120.0 ?
C22 C23 C24 120.0 ?
C22 C23 H23 120.0 ?
C24 C23 H23 120.0 ?
C25 C24 C23 120.0 ?
C25 C24 H24 120.0 ?
C23 C24 H24 120.0 ?
C26 C25 C24 120.0 ?
C26 C25 H25 120.0 ?
C24 C25 H25 120.0 ?
C25 C26 C21 120.0 ?
C25 C26 H26 120.0 ?
C21 C26 H26 120.0 ?
O2 Cl1 O4 109.6(3) ?
O2 Cl1 O3 113.0(3) ?
O4 Cl1 O3 109.2(2) ?
O2 Cl1 O1 107.1(3) ?
O4 Cl1 O1 108.6(3) ?
O3 Cl1 O1 109.2(2) ?
N1 Cu1 N4 118.04(12) yes
N1 Cu1 N3 94.04(13) yes
N4 Cu1 N3 116.16(13) yes
N1 Cu1 N6 125.76(12) yes
N4 Cu1 N6 92.39(13) yes
N3 Cu1 N6 112.23(13) yes
C16 N6 C20 117.6(3) ?
C16 N6 Cu1 122.7(3) ?
C20 N6 Cu1 119.6(3) ?
C15 N4 C11 116.8(4) ?
C15 N4 Cu1 123.5(3) ?
C11 N4 Cu1 119.1(3) ?
C5 N1 C1 116.8(3) ?
C5 N1 Cu1 124.2(3) ?
C1 N1 Cu1 119.0(3) ?
C5 N2 C6 134.5(3) ?
C5 N2 H2 112.7 ?
C6 N2 H2 112.7 ?
C6 N3 C10 116.6(3) ?
C6 N3 Cu1 125.3(3) ?
C10 N3 Cu1 118.0(3) ?
C16 N5 C15 133.2(3) ?
C16 N5 H5 113.4 ?
C15 N5 H5 113.4 ?
N3 C6 N2 120.4(3) ?
N3 C6 C7 122.5(4) ?
N2 C6 C7 117.1(4) ?
N1 C5 N2 121.5(3) ?
N1 C5 C4 121.6(4) ?
N2 C5 C4 116.9(4) ?
C3 C4 C5 119.4(4) ?
C3 C4 H4 120.3 ?
C5 C4 H4 120.3 ?
N6 C16 N5 121.5(4) ?
N6 C16 C17 121.5(4) ?
N5 C16 C17 117.0(4) ?
N4 C15 N5 120.0(4) ?
N4 C15 C14 122.7(4) ?
N5 C15 C14 117.3(4) ?
C8 C7 C6 119.7(4) ?
C8 C7 H7 120.2 ?
C6 C7 H7 120.2 ?
C18 C17 C16 118.8(4) ?
C18 C17 H17 120.6 ?
C16 C17 H17 120.6 ?
N1 C1 C2 124.1(4) ?
N1 C1 H1 118.0 ?
C2 C1 H1 118.0 ?
C7 C8 C9 118.4(4) ?
C7 C8 H8 120.8 ?
C9 C8 H8 120.8 ?
C20 C19 C18 117.7(4) ?
C20 C19 H19 121.2 ?
C18 C19 H19 121.2 ?
C4 C3 C2 119.6(4) ?
C4 C3 H3 120.2 ?
C2 C3 H3 120.2 ?
N6 C20 C19 124.0(4) ?
N6 C20 H20 118.0 ?
C19 C20 H20 118.0 ?
N4 C11 C12 123.9(5) ?
N4 C11 H11 118.1 ?
C12 C11 H11 118.1 ?
C13 C14 C15 119.1(4) ?
C13 C14 H14 120.5 ?
C15 C14 H14 120.5 ?
N3 C10 C9 124.7(4) ?
N3 C10 H10 117.7 ?
C9 C10 H10 117.7 ?
C3 C2 C1 118.5(4) ?
C3 C2 H2A 120.7 ?
C1 C2 H2A 120.7 ?
C11 C12 C13 118.3(5) ?
C11 C12 H12 120.9 ?
C13 C12 H12 120.9 ?
C14 C13 C12 119.3(5) ?
C14 C13 H13 120.3 ?
C12 C13 H13 120.3 ?
C10 C9 C8 118.2(5) ?
C10 C9 H9 120.9 ?
C8 C9 H9 120.9 ?
C17 C18 C19 120.3(4) ?
C17 C18 H18 119.8 ?
C19 C18 H18 119.8 ?

loop_
_geom_bond_atom_site_label_1
_geom_bond_atom_site_label_2
_geom_bond_distance
_geom_bond_publ_flag
C21 C22 1.3900 ?
C21 C26 1.3900 ?
C21 H21 0.9300 ?
C22 C23 1.3900 ?
C22 H22 0.9300 ?
C23 C24 1.3900 ?
C23 H23 0.9300 ?
C24 C25 1.3900 ?
C24 H24 0.9300 ?
C25 C26 1.3900 ?
C25 H25 0.9300 ?
C26 H26 0.9300 ?
Cl1 O2 1.357(3) ?
Cl1 O4 1.387(3) ?
Cl1 O3 1.403(3) ?
Cl1 O1 1.411(3) ?
Cu1 N1 1.990(3) yes
Cu1 N4 2.007(3) yes
Cu1 N3 2.011(3) yes
Cu1 N6 2.016(3) yes
N6 C16 1.326(4) ?
N6 C20 1.344(5) ?
N4 C15 1.333(4) ?
N4 C11 1.349(5) ?
N1 C5 1.341(4) ?
N1 C1 1.354(4) ?
N2 C5 1.378(4) ?
N2 C6 1.385(4) ?
N2 H2 0.8600 ?
N3 C6 1.319(4) ?
N3 C10 1.347(5) ?
N5 C16 1.367(4) ?
N5 C15 1.376(5) ?
N5 H5 0.8600 ?
C6 C7 1.386(5) ?
C5 C4 1.405(5) ?
C4 C3 1.361(5) ?
C4 H4 0.9300 ?
C16 C17 1.404(5) ?
C15 C14 1.396(5) ?
C7 C8 1.364(5) ?
C7 H7 0.9300 ?
C17 C18 1.348(6) ?
C17 H17 0.9300 ?
C1 C2 1.365(5) ?
C1 H1 0.9300 ?
C8 C9 1.381(6) ?
C8 H8 0.9300 ?
C19 C20 1.356(5) ?
C19 C18 1.374(6) ?
C19 H19 0.9300 ?
C3 C2 1.365(5) ?
C3 H3 0.9300 ?
C20 H20 0.9300 ?
C11 C12 1.364(6) ?
C11 H11 0.9300 ?
C14 C13 1.354(5) ?
C14 H14 0.9300 ?
C10 C9 1.349(6) ?
C10 H10 0.9300 ?
C2 H2A 0.9300 ?
C12 C13 1.385(6) ?
C12 H12 0.9300 ?
C13 H13 0.9300 ?
C9 H9 0.9300 ?
C18 H18 0.9300 ?

loop_
_geom_hbond_atom_site_label_D
_geom_hbond_atom_site_label_H
_geom_hbond_atom_site_label_A
_geom_hbond_site_symmetry_A
_geom_hbond_distance_DH
_geom_hbond_distance_HA
_geom_hbond_distance_DA
_geom_hbond_angle_DHA
_geom_hbond_publ_flag
N2 H2 O1 7_667 0.86 2.26 3.108(4) 168.0 yes
N5 H5 O3 4_646 0.86 2.21 3.043(4) 162.9 yes
